data_7152434
loop_
_publ_author_name
'Liu, Jia-Yan'
'Zhang, Hao'
'Feng, Bao-Ming'
'Jiang, Bo'
'Wang, Shu-Liang'
'Tu, Shu-Jiang'

_publ_section_title
;
 A multicomponent synthetic strategy for two-carbon-tethered
 1,3-oxathiole-indole pairs.
;
_journal_issue 26
_journal_name_full 'Organic &amp; biomolecular chemistry'
_journal_page_first 5036
_journal_page_last 5038
_journal_paper_doi 10.1039/c2ob25817j
_journal_volume 10
_journal_year 2012
_chemical_formula_sum 'C22 H16 N2 O2 S'
_chemical_formula_weight 372.43
_chemical_name_systematic
;
?
;
_space_group_IT_number 14
_symmetry_cell_setting monoclinic
_symmetry_space_group_name_Hall '-P 2yn'
_symmetry_space_group_name_H-M 'P 1 21/n 1'
_atom_sites_solution_hydrogens geom
_atom_sites_solution_primary direct
_atom_sites_solution_secondary difmap
_audit_creation_method SHELXL-97
_cell_angle_alpha 90.00
_cell_angle_beta 103.1700(10)
_cell_angle_gamma 90.00
_cell_formula_units_Z 4
_cell_length_a 9.1476(9)
_cell_length_b 10.5282(11)
_cell_length_c 19.4696(18)
_cell_measurement_reflns_used 1814
_cell_measurement_temperature 298(2)
_cell_measurement_theta_max 26.02
_cell_measurement_theta_min 2.213
_cell_volume 1825.8(3)
_computing_cell_refinement 'Bruker SMART'
_computing_data_collection 'Bruker SMART'
_computing_data_reduction 'Bruker SHELXTL'
_computing_molecular_graphics 'Bruker SHELXTL'
_computing_publication_material 'Bruker SHELXTL'
_computing_structure_refinement 'SHELXL-97 (Sheldrick, 1997)'
_computing_structure_solution 'SHELXS-97 (Sheldrick, 1990)'
_diffrn_ambient_temperature 298(2)
_diffrn_measured_fraction_theta_full 0.996
_diffrn_measured_fraction_theta_max 0.996
_diffrn_measurement_device_type 'CCD area detector'
_diffrn_measurement_method 'phi and omega scans'
_diffrn_radiation_monochromator graphite
_diffrn_radiation_source 'fine-focus sealed tube'
_diffrn_radiation_type MoK\a
_diffrn_radiation_wavelength 0.71073
_diffrn_reflns_av_R_equivalents 0.0470
_diffrn_reflns_av_sigmaI/netI 0.0571
_diffrn_reflns_limit_h_max 10
_diffrn_reflns_limit_h_min -7
_diffrn_reflns_limit_k_max 12
_diffrn_reflns_limit_k_min -12
_diffrn_reflns_limit_l_max 23
_diffrn_reflns_limit_l_min -21
_diffrn_reflns_number 9022
_diffrn_reflns_theta_full 25.02
_diffrn_reflns_theta_max 25.02
_diffrn_reflns_theta_min 2.21
_exptl_absorpt_coefficient_mu 0.197
_exptl_absorpt_correction_T_max 0.9673
_exptl_absorpt_correction_T_min 0.9433
_exptl_absorpt_correction_type multi-scan
_exptl_absorpt_process_details sadabs
_exptl_crystal_colour 'pale yellow'
_exptl_crystal_density_diffrn 1.355
_exptl_crystal_density_method 'not measured'
_exptl_crystal_description block
_exptl_crystal_F_000 776
_exptl_crystal_size_max 0.30
_exptl_crystal_size_mid 0.20
_exptl_crystal_size_min 0.17
_refine_diff_density_max 0.260
_refine_diff_density_min -0.187
_refine_diff_density_rms 0.038
_refine_ls_extinction_method none
_refine_ls_goodness_of_fit_ref 1.014
_refine_ls_hydrogen_treatment constr
_refine_ls_matrix_type full
_refine_ls_number_parameters 244
_refine_ls_number_reflns 3215
_refine_ls_number_restraints 0
_refine_ls_restrained_S_all 1.014
_refine_ls_R_factor_all 0.0850
_refine_ls_R_factor_gt 0.0448
_refine_ls_shift/su_max 0.001
_refine_ls_shift/su_mean 0.000
_refine_ls_structure_factor_coef Fsqd
_refine_ls_weighting_details 'calc w=1/[\s^2^(Fo^2^)+(0.0350P)^2^+0.0000P] where P=(Fo^2^+2Fc^2^)/3'
_refine_ls_weighting_scheme calc
_refine_ls_wR_factor_gt 0.0875
_refine_ls_wR_factor_ref 0.0993
_reflns_number_gt 1938
_reflns_number_total 3215
_reflns_threshold_expression >2sigma(I)
_cod_data_source_file c2ob25817j.txt
_cod_data_source_block 110930e
_cod_depositor_comments
;
The following automatic conversions were performed:

'_symmetry_cell_setting' value 'Monoclinic' changed to 'monoclinic'
according to /home/saulius/struct/CIF-dictionaries/cif_core.dic
dictionary named 'cif_core.dic' version 2.4.1 from 2010-06-29.

Automatic conversion script
Id: cif_fix_values 1891 2012-01-12 08:04:46Z andrius 
;
_cod_original_sg_symbol_H-M P2(1)/n
_cod_database_code 7152434

loop_
_symmetry_equiv_pos_as_xyz
'x, y, z'
'-x+1/2, y+1/2, -z+1/2'
'-x, -y, -z'
'x-1/2, -y-1/2, z-1/2'

loop_
_atom_site_label
_atom_site_type_symbol
_atom_site_fract_x
_atom_site_fract_y
_atom_site_fract_z
_atom_site_U_iso_or_equiv
_atom_site_adp_type
_atom_site_occupancy
_atom_site_symmetry_multiplicity
_atom_site_calc_flag
_atom_site_refinement_flags
S1 S 0.23227(7) 0.68590(6) 0.59831(3) 0.0572(2) Uani 1 1 d .
N1 N 0.5058(3) 0.2924(2) 0.53707(11) 0.0843(8) Uani 1 1 d .
N2 N 0.7953(2) 0.29617(17) 0.76079(10) 0.0531(5) Uani 1 1 d .
H2 H 0.8567 0.2340 0.7615 0.064 Uiso 1 1 calc R
O1 O 0.23975(17) 0.52485(14) 0.50151(8) 0.0522(4) Uani 1 1 d .
O2 O 0.45592(18) 0.61667(14) 0.70014(8) 0.0568(5) Uani 1 1 d .
C1 C 0.3110(3) 0.5561(2) 0.56787(12) 0.0485(6) Uani 1 1 d .
C2 C 0.1174(3) 0.6040(2) 0.47331(13) 0.0488(6) Uani 1 1 d .
C3 C 0.0949(3) 0.6937(2) 0.51873(12) 0.0520(6) Uani 1 1 d .
C4 C -0.0273(3) 0.7916(2) 0.51326(14) 0.0788(9) Uani 1 1 d .
H4A H -0.0197 0.8525 0.4775 0.118 Uiso 1 1 calc R
H4B H -0.0166 0.8341 0.5578 0.118 Uiso 1 1 calc R
H4C H -0.1235 0.7507 0.5010 0.118 Uiso 1 1 calc R
C5 C 0.0440(3) 0.5689(2) 0.40085(12) 0.0500(6) Uani 1 1 d .
C6 C -0.0781(3) 0.6376(2) 0.36179(14) 0.0651(8) Uani 1 1 d .
H6 H -0.1144 0.7073 0.3821 0.078 Uiso 1 1 calc R
C7 C -0.1453(3) 0.6030(3) 0.29313(15) 0.0705(8) Uani 1 1 d .
H7 H -0.2259 0.6505 0.2684 0.085 Uiso 1 1 calc R
C8 C -0.0963(3) 0.5000(3) 0.26028(14) 0.0654(8) Uani 1 1 d .
C9 C 0.0248(3) 0.4326(3) 0.29901(14) 0.0669(8) Uani 1 1 d .
H9 H 0.0605 0.3629 0.2785 0.080 Uiso 1 1 calc R
C10 C 0.0943(3) 0.4661(2) 0.36749(13) 0.0603(7) Uani 1 1 d .
H10 H 0.1760 0.4191 0.3916 0.072 Uiso 1 1 calc R
C11 C -0.1720(3) 0.4628(3) 0.18582(14) 0.0933(10) Uani 1 1 d .
H11A H -0.2709 0.4311 0.1849 0.140 Uiso 1 1 calc R
H11B H -0.1142 0.3980 0.1696 0.140 Uiso 1 1 calc R
H11C H -0.1792 0.5357 0.1556 0.140 Uiso 1 1 calc R
C12 C 0.4712(3) 0.3768(2) 0.56709(13) 0.0568(7) Uani 1 1 d .
C13 C 0.4295(3) 0.4832(2) 0.60360(12) 0.0470(6) Uani 1 1 d .
C14 C 0.4992(3) 0.5164(2) 0.67615(12) 0.0461(6) Uani 1 1 d .
C15 C 0.6944(3) 0.3363(2) 0.70320(12) 0.0498(6) Uani 1 1 d .
H15 H 0.6808 0.3011 0.6584 0.060 Uiso 1 1 calc R
C16 C 0.6136(3) 0.4385(2) 0.72096(11) 0.0454(6) Uani 1 1 d .
C17 C 0.6728(3) 0.4607(2) 0.79570(12) 0.0448(6) Uani 1 1 d .
C18 C 0.7857(3) 0.3697(2) 0.81860(12) 0.0479(6) Uani 1 1 d .
C19 C 0.8657(3) 0.3592(2) 0.88807(13) 0.0577(7) Uani 1 1 d .
H19 H 0.9374 0.2961 0.9021 0.069 Uiso 1 1 calc R
C20 C 0.8343(3) 0.4461(3) 0.93497(13) 0.0623(7) Uani 1 1 d .
H20 H 0.8864 0.4424 0.9819 0.075 Uiso 1 1 calc R
C21 C 0.7258(3) 0.5401(2) 0.91389(13) 0.0647(8) Uani 1 1 d .
H21 H 0.7089 0.5989 0.9468 0.078 Uiso 1 1 calc R
C22 C 0.6427(3) 0.5476(2) 0.84511(13) 0.0551(7) Uani 1 1 d .
H22 H 0.5686 0.6091 0.8320 0.066 Uiso 1 1 calc R

loop_
_atom_site_aniso_label
_atom_site_aniso_U_11
_atom_site_aniso_U_22
_atom_site_aniso_U_33
_atom_site_aniso_U_23
_atom_site_aniso_U_13
_atom_site_aniso_U_12
S1 0.0488(4) 0.0537(4) 0.0676(4) 0.0001(3) 0.0103(3) 0.0030(3)
N1 0.094(2) 0.0792(18) 0.0660(15) -0.0163(13) -0.0109(14) 0.0214(15)
N2 0.0487(13) 0.0541(12) 0.0542(13) 0.0017(10) 0.0073(11) 0.0097(10)
O1 0.0425(10) 0.0540(10) 0.0555(10) 0.0038(8) 0.0014(8) 0.0044(8)
O2 0.0533(11) 0.0507(10) 0.0617(11) -0.0061(8) 0.0032(9) 0.0048(9)
C1 0.0417(15) 0.0487(14) 0.0534(15) 0.0026(12) 0.0076(13) -0.0077(12)
C2 0.0314(14) 0.0510(15) 0.0621(17) 0.0161(13) 0.0068(13) 0.0010(12)
C3 0.0417(15) 0.0510(15) 0.0636(16) 0.0086(13) 0.0127(13) 0.0031(13)
C4 0.0639(19) 0.081(2) 0.090(2) 0.0058(16) 0.0142(17) 0.0190(17)
C5 0.0362(15) 0.0547(15) 0.0570(16) 0.0141(13) 0.0065(13) -0.0029(12)
C6 0.0549(18) 0.0622(16) 0.0731(19) 0.0101(14) 0.0040(15) 0.0041(14)
C7 0.0550(18) 0.077(2) 0.071(2) 0.0187(16) -0.0039(16) 0.0018(16)
C8 0.0532(19) 0.0760(19) 0.0630(18) 0.0144(16) 0.0050(15) -0.0143(16)
C9 0.0544(19) 0.0797(19) 0.0665(19) 0.0005(15) 0.0131(16) -0.0027(16)
C10 0.0463(17) 0.0706(18) 0.0622(18) 0.0091(14) 0.0086(14) 0.0052(14)
C11 0.087(2) 0.112(3) 0.069(2) 0.0044(17) -0.0067(18) -0.017(2)
C12 0.0506(17) 0.0589(17) 0.0524(16) -0.0014(13) -0.0061(13) 0.0084(14)
C13 0.0393(15) 0.0469(14) 0.0517(15) -0.0002(12) 0.0041(12) 0.0007(12)
C14 0.0376(14) 0.0447(14) 0.0556(15) 0.0020(12) 0.0098(12) -0.0038(12)
C15 0.0452(16) 0.0536(15) 0.0470(14) -0.0002(12) 0.0032(13) 0.0017(12)
C16 0.0399(15) 0.0449(14) 0.0494(15) 0.0011(11) 0.0058(12) -0.0010(12)
C17 0.0393(14) 0.0449(13) 0.0502(15) 0.0018(11) 0.0097(12) -0.0041(12)
C18 0.0412(15) 0.0518(15) 0.0496(15) 0.0011(12) 0.0080(12) -0.0050(12)
C19 0.0476(16) 0.0643(17) 0.0568(17) 0.0056(13) 0.0027(14) 0.0005(13)
C20 0.0585(18) 0.0719(18) 0.0518(16) -0.0006(14) 0.0030(14) -0.0170(16)
C21 0.071(2) 0.0673(18) 0.0577(18) -0.0103(14) 0.0183(16) -0.0087(16)
C22 0.0535(17) 0.0537(15) 0.0583(16) -0.0038(12) 0.0132(14) -0.0007(13)

loop_
_atom_type_symbol
_atom_type_description
_atom_type_scat_dispersion_real
_atom_type_scat_dispersion_imag
_atom_type_scat_source
C C 0.0033 0.0016 'International Tables Vol C Tables 4.2.6.8 and 6.1.1.4'
H H 0.0000 0.0000 'International Tables Vol C Tables 4.2.6.8 and 6.1.1.4'
N N 0.0061 0.0033 'International Tables Vol C Tables 4.2.6.8 and 6.1.1.4'
O O 0.0106 0.0060 'International Tables Vol C Tables 4.2.6.8 and 6.1.1.4'
S S 0.1246 0.1234 'International Tables Vol C Tables 4.2.6.8 and 6.1.1.4'

loop_
_geom_angle_atom_site_label_1
_geom_angle_atom_site_label_2
_geom_angle_atom_site_label_3
_geom_angle
C1 S1 C3 90.29(11)
C15 N2 C18 110.05(19)
C15 N2 H2 125.0
C18 N2 H2 125.0
C1 O1 C2 113.50(18)
O1 C1 C13 120.0(2)
O1 C1 S1 112.12(16)
C13 C1 S1 127.83(19)
C3 C2 O1 112.9(2)
C3 C2 C5 135.0(2)
O1 C2 C5 112.2(2)
C2 C3 C4 131.2(2)
C2 C3 S1 111.16(18)
C4 C3 S1 117.63(19)
C3 C4 H4A 109.5
C3 C4 H4B 109.5
H4A C4 H4B 109.5
C3 C4 H4C 109.5
H4A C4 H4C 109.5
H4B C4 H4C 109.5
C10 C5 C6 117.1(2)
C10 C5 C2 121.1(2)
C6 C5 C2 121.8(2)
C7 C6 C5 120.7(3)
C7 C6 H6 119.6
C5 C6 H6 119.6
C8 C7 C6 122.2(3)
C8 C7 H7 118.9
C6 C7 H7 118.9
C7 C8 C9 116.9(3)
C7 C8 C11 121.4(3)
C9 C8 C11 121.7(3)
C8 C9 C10 121.9(3)
C8 C9 H9 119.1
C10 C9 H9 119.1
C9 C10 C5 121.2(2)
C9 C10 H10 119.4
C5 C10 H10 119.4
C8 C11 H11A 109.5
C8 C11 H11B 109.5
H11A C11 H11B 109.5
C8 C11 H11C 109.5
H11A C11 H11C 109.5
H11B C11 H11C 109.5
N1 C12 C13 178.9(3)
C1 C13 C12 117.0(2)
C1 C13 C14 118.4(2)
C12 C13 C14 124.5(2)
O2 C14 C16 119.8(2)
O2 C14 C13 117.3(2)
C16 C14 C13 122.9(2)
N2 C15 C16 109.7(2)
N2 C15 H15 125.1
C16 C15 H15 125.1
C15 C16 C17 106.00(19)
C15 C16 C14 129.6(2)
C17 C16 C14 124.3(2)
C22 C17 C18 118.2(2)
C22 C17 C16 135.1(2)
C18 C17 C16 106.7(2)
N2 C18 C19 129.1(2)
N2 C18 C17 107.56(19)
C19 C18 C17 123.3(2)
C20 C19 C18 116.9(2)
C20 C19 H19 121.5
C18 C19 H19 121.5
C19 C20 C21 121.4(2)
C19 C20 H20 119.3
C21 C20 H20 119.3
C22 C21 C20 121.5(2)
C22 C21 H21 119.2
C20 C21 H21 119.2
C21 C22 C17 118.5(2)
C21 C22 H22 120.7
C17 C22 H22 120.7

loop_
_geom_bond_atom_site_label_1
_geom_bond_atom_site_label_2
_geom_bond_distance
S1 C1 1.713(2)
S1 C3 1.761(2)
N1 C12 1.147(3)
N2 C15 1.347(3)
N2 C18 1.385(3)
N2 H2 0.8600
O1 C1 1.348(2)
O1 C2 1.403(2)
O2 C14 1.254(2)
C1 C13 1.380(3)
C2 C3 1.342(3)
C2 C5 1.465(3)
C3 C4 1.506(3)
C4 H4A 0.9600
C4 H4B 0.9600
C4 H4C 0.9600
C5 C10 1.393(3)
C5 C6 1.400(3)
C6 C7 1.387(3)
C6 H6 0.9300
C7 C8 1.384(4)
C7 H7 0.9300
C8 C9 1.385(3)
C8 C11 1.509(3)
C9 C10 1.386(3)
C9 H9 0.9300
C10 H10 0.9300
C11 H11A 0.9600
C11 H11B 0.9600
C11 H11C 0.9600
C12 C13 1.425(3)
C13 C14 1.454(3)
C14 C16 1.454(3)
C15 C16 1.393(3)
C15 H15 0.9300
C16 C17 1.451(3)
C17 C22 1.399(3)
C17 C18 1.406(3)
C18 C19 1.388(3)
C19 C20 1.368(3)
C19 H19 0.9300
C20 C21 1.395(3)
C20 H20 0.9300
C21 C22 1.383(3)
C21 H21 0.9300
C22 H22 0.9300

loop_
_geom_torsion_atom_site_label_1
_geom_torsion_atom_site_label_2
_geom_torsion_atom_site_label_3
_geom_torsion_atom_site_label_4
_geom_torsion
C2 O1 C1 C13 177.1(2)
C2 O1 C1 S1 -0.9(2)
C3 S1 C1 O1 1.76(17)
C3 S1 C1 C13 -176.0(2)
C1 O1 C2 C3 -0.9(3)
C1 O1 C2 C5 179.06(18)
O1 C2 C3 C4 -175.1(2)
C5 C2 C3 C4 4.9(5)
O1 C2 C3 S1 2.2(3)
C5 C2 C3 S1 -177.8(2)
C1 S1 C3 C2 -2.28(19)
C1 S1 C3 C4 175.5(2)
C3 C2 C5 C10 -178.9(3)
O1 C2 C5 C10 1.1(3)
C3 C2 C5 C6 1.9(4)
O1 C2 C5 C6 -178.1(2)
C10 C5 C6 C7 0.5(3)
C2 C5 C6 C7 179.7(2)
C5 C6 C7 C8 0.2(4)
C6 C7 C8 C9 -0.4(4)
C6 C7 C8 C11 179.3(2)
C7 C8 C9 C10 0.0(4)
C11 C8 C9 C10 -179.7(2)
C8 C9 C10 C5 0.7(4)
C6 C5 C10 C9 -0.9(3)
C2 C5 C10 C9 179.9(2)
O1 C1 C13 C12 0.4(3)
S1 C1 C13 C12 178.02(19)
O1 C1 C13 C14 -177.3(2)
S1 C1 C13 C14 0.3(3)
N1 C12 C13 C1 74(16)
N1 C12 C13 C14 -109(16)
C1 C13 C14 O2 -6.1(3)
C12 C13 C14 O2 176.4(2)
C1 C13 C14 C16 173.2(2)
C12 C13 C14 C16 -4.3(4)
C18 N2 C15 C16 -0.1(3)
N2 C15 C16 C17 0.3(3)
N2 C15 C16 C14 176.6(2)
O2 C14 C16 C15 -168.9(2)
C13 C14 C16 C15 11.8(4)
O2 C14 C16 C17 6.9(3)
C13 C14 C16 C17 -172.5(2)
C15 C16 C17 C22 179.4(2)
C14 C16 C17 C22 2.8(4)
C15 C16 C17 C18 -0.3(2)
C14 C16 C17 C18 -176.9(2)
C15 N2 C18 C19 178.3(2)
C15 N2 C18 C17 -0.1(3)
C22 C17 C18 N2 -179.49(19)
C16 C17 C18 N2 0.3(2)
C22 C17 C18 C19 1.9(3)
C16 C17 C18 C19 -178.3(2)
N2 C18 C19 C20 179.4(2)
C17 C18 C19 C20 -2.3(4)
C18 C19 C20 C21 0.5(4)
C19 C20 C21 C22 1.6(4)
C20 C21 C22 C17 -1.9(4)
C18 C17 C22 C21 0.2(3)
C16 C17 C22 C21 -179.5(2)
